data_1533879
loop_
_publ_author_name
'Kenyon, N.J.'
'Weller, M.T.'

_publ_section_title
;
 The effect of calcium on phase formation in the sodium aluminium silicate
 carbonate system and the structure of Na Ca Si O3 O H
;
_journal_name_full 'Microporous and Mesoporous Materials'
_journal_page_first 185
_journal_page_last 194
_journal_volume 59
_journal_year 2003
_chemical_formula_sum 'Ca H Na O4 Si'
_chemical_name_systematic 'Na Ca (Si O3 (O H))'
_space_group_IT_number 4
_symmetry_space_group_name_Hall 'P 2yb'
_symmetry_space_group_name_H-M 'P 1 21 1'
_cell_angle_alpha 90
_cell_angle_beta 122.3649
_cell_angle_gamma 90
_cell_formula_units_Z 2
_cell_length_a 5.70751
_cell_length_b 7.04953
_cell_length_c 5.4693
_cell_volume 185.874
_citation_journal_id_ASTM MIMMFJ
_cod_data_source_file Kenyon_MIMMFJ_2003_499.cif
_cod_data_source_block H1Ca1Na1O4Si1
_cod_original_cell_volume 185.8739
_cod_original_formula_sum 'H1 Ca1 Na1 O4 Si1'
_cod_database_code 1533879

loop_
_symmetry_equiv_pos_as_xyz
x,y,z
-x,y+1/2,-z

loop_
_atom_site_label
_atom_site_type_symbol
_atom_site_fract_x
_atom_site_fract_y
_atom_site_fract_z
_atom_site_occupancy
_atom_site_U_iso_or_equiv
Na1 Na+1 0.6396 0.244 0.378 1 0.0
O2 O-2 0.6712 0.242 0.871 1 0.0
O1 O-2 0.2352 0.2414 -0.0643 1 0.0
H1 H+1 0.0346 0.483 0.5114 1 0.0
O4 O-2 0.2074 0.4296 0.4929 1 0.0
Ca1 Ca+2 -0.0009 0 -0.0069 1 0.0
Si1 Si+4 0.3404 0.2474 0.7134 1 0.0
O3 O-2 0.2113 0.0552 0.5126 1 0.0
